data_1566791
loop_
_publ_author_name
'Bruckmoser, Jonas'
'Henschel, Daniel'
'Vagin, Sergei'
'Rieger, Bernhard'

_publ_section_title
;
 Combining high activity with broad monomer scope: indium salan catalysts
 in the ring-opening polymerization of various cyclic esters
;
_journal_issue 10
_journal_name_full 'Catalysis Science &amp; Technology'
_journal_page_first 3295
_journal_page_last 3302
_journal_paper_doi 10.1039/D2CY00436D
_journal_volume 12
_journal_year 2022
_chemical_compound_source 'see text'
_chemical_formula_moiety 'C38 H63 In N2 O3'
_chemical_formula_sum 'C38 H63 In N2 O3'
_chemical_formula_weight 710.72
_chemical_properties_physical Air-sensitive,Moisture-sensitive
_space_group_IT_number 2
_space_group_name_Hall '-P 1'
_space_group_name_H-M_alt 'P -1'
_symmetry_cell_setting triclinic
_symmetry_Int_Tables_number 2
_symmetry_space_group_name_Hall '-P 1'
_symmetry_space_group_name_H-M 'P -1'
_atom_sites_solution_hydrogens geom
_atom_sites_solution_primary iterative
_atom_sites_solution_secondary difmap
_audit_update_record
;
2022-02-25 deposited with the CCDC.	2022-03-28 downloaded from the CCDC.
;
_cell_angle_alpha 66.497(6)
_cell_angle_beta 68.941(6)
_cell_angle_gamma 83.213(7)
_cell_formula_units_Z 2
_cell_length_a 11.4082(16)
_cell_length_b 13.035(2)
_cell_length_c 14.939(2)
_cell_measurement_reflns_used 9943
_cell_measurement_temperature 100
_cell_measurement_theta_max 25.4328
_cell_measurement_theta_min 2.2611
_cell_volume 1900.3(5)
_computing_cell_refinement 'SAINT (Bruker, 2017)'
_computing_data_collection 'APEX III Control Software (Bruker, 2016)'
_computing_data_reduction 'SAINT (Bruker, 2017)'
_computing_molecular_graphics 'PLATON (Spek, 2011)'
_computing_publication_material 'PLATON (Spek, 2011), enCIFer (Allen, 2014)'
_computing_structure_refinement 'SHELXL (Sheldrick, 2017), SHELXLE (Huebschle, 2011)'
_computing_structure_solution 'SHELXT (Sheldrick, 2015)'
_diffrn_ambient_temperature 100
_diffrn_detector ' CMOS plate '
_diffrn_detector_area_resol_mean 16
_diffrn_measured_fraction_theta_full 0.998
_diffrn_measured_fraction_theta_max 0.998
_diffrn_measurement_device ' \k-geometry diffractometer '
_diffrn_measurement_device_type ' Bruker Photon CMOS '
_diffrn_measurement_method ' phi- and omega-rotation '
_diffrn_radiation_monochromator 'Helios optic'
_diffrn_radiation_probe x-ray
_diffrn_radiation_source 'IMS microsource'
_diffrn_radiation_type MoK\a
_diffrn_radiation_wavelength 0.71073
_diffrn_reflns_av_R_equivalents 0.0721
_diffrn_reflns_av_unetI/netI 0.0444
_diffrn_reflns_limit_h_max 13
_diffrn_reflns_limit_h_min -13
_diffrn_reflns_limit_k_max 15
_diffrn_reflns_limit_k_min -15
_diffrn_reflns_limit_l_max 17
_diffrn_reflns_limit_l_min -17
_diffrn_reflns_number 53587
_diffrn_reflns_reduction_process
;
;
_diffrn_reflns_theta_full 25.24
_diffrn_reflns_theta_max 25.35
_diffrn_reflns_theta_min 1.83
_exptl_absorpt_coefficient_mu 0.656
_exptl_absorpt_correction_T_max 0.7452
_exptl_absorpt_correction_T_min 0.6344
_exptl_absorpt_correction_type multi-scan
_exptl_absorpt_process_details 'SADABS 2016/2, Bruker, 2016'
_exptl_crystal_colour colourless
_exptl_crystal_density_diffrn 1.239
_exptl_crystal_density_method 'Not Measured'
_exptl_crystal_description 'clear fragment'
_exptl_crystal_F_000 754
_exptl_crystal_size_max 0.318
_exptl_crystal_size_mid 0.300
_exptl_crystal_size_min 0.121
_refine_diff_density_max 0.865
_refine_diff_density_min -0.854
_refine_diff_density_rms 0.096
_refine_ls_extinction_method none
_refine_ls_goodness_of_fit_ref 0.997
_refine_ls_hydrogen_treatment constr
_refine_ls_matrix_type full
_refine_ls_number_parameters 414
_refine_ls_number_reflns 6944
_refine_ls_number_restraints 0
_refine_ls_restrained_S_all 0.997
_refine_ls_R_factor_all 0.0510
_refine_ls_R_factor_gt 0.0418
_refine_ls_shift/su_max 0.000
_refine_ls_shift/su_mean 0.000
_refine_ls_structure_factor_coef Fsqd
_refine_ls_weighting_details 'W=1/[\S^2^(FO^2^)+(0.0454P)^2^+5.4852P] WHERE P=(FO^2^+2FC^2^)/3'
_refine_ls_weighting_scheme calc
_refine_ls_wR_factor_gt 0.1004
_refine_ls_wR_factor_ref 0.1049
_reflns_number_gt 6024
_reflns_number_total 6944
_reflns_threshold_expression I>2\s(I)
_cod_data_source_file d2cy00436d2.cif
_cod_data_source_block mo_brujo04_0m
_cod_depositor_comments 'Adding full bibliography for 1566791.cif.'
_cod_database_code 1566791
_publcif_datablock.id {4e69e2c5-336f-406e-aef2-c3b3106b8d15}

_publcif_funding_html
;
;

loop_
_space_group_symop_id
_space_group_symop_operation_xyz
1 x,y,z
2 -x,-y,-z

loop_
_atom_site_aniso_label
_atom_site_aniso_U_11
_atom_site_aniso_U_22
_atom_site_aniso_U_33
_atom_site_aniso_U_23
_atom_site_aniso_U_13
_atom_site_aniso_U_12
In1 0.0143(1) 0.0164(1) 0.0195(1) -0.0076(1) -0.0050(1) 0.0019(1)
O1 0.0185(14) 0.0180(13) 0.0308(15) -0.0095(11) -0.0074(11) 0.0008(11)
O2 0.0229(15) 0.0197(13) 0.0364(16) -0.0108(12) -0.0115(12) 0.0027(11)
O3 0.075(2) 0.0246(15) 0.0242(15) -0.0075(12) -0.0227(16) -0.0046(15)
N1 0.0160(16) 0.0196(15) 0.0224(16) -0.0108(13) -0.0027(13) -0.0002(12)
N2 0.0155(16) 0.0227(16) 0.0269(17) -0.0137(14) -0.0086(13) 0.0033(13)
C1 0.026(2) 0.027(2) 0.030(2) -0.0178(18) -0.0030(17) 0.0006(17)
C2 0.0127(19) 0.0215(19) 0.038(2) -0.0151(17) -0.0078(16) 0.0031(15)
C3 0.024(2) 0.029(2) 0.035(2) -0.0111(19) -0.0098(18) 0.0064(18)
C4 0.023(2) 0.0210(19) 0.0198(18) -0.0067(15) -0.0041(15) -0.0025(15)
C5 0.027(2) 0.0168(18) 0.0190(18) -0.0047(15) -0.0083(16) -0.0011(15)
C6 0.023(2) 0.0184(18) 0.0208(18) -0.0058(15) -0.0071(16) 0.0010(15)
C7 0.024(2) 0.0151(17) 0.0215(18) -0.0071(15) -0.0092(16) 0.0029(15)
C8 0.026(2) 0.0183(18) 0.0236(19) -0.0088(15) -0.0097(16) -0.0003(16)
C9 0.023(2) 0.0183(18) 0.0228(19) -0.0045(15) -0.0081(16) -0.0025(15)
C10 0.019(2) 0.0225(19) 0.0233(19) -0.0083(16) -0.0043(16) -0.0002(15)
C11 0.023(2) 0.0215(19) 0.027(2) -0.0114(16) -0.0084(16) 0.0029(16)
C12 0.026(2) 0.029(2) 0.027(2) -0.0114(18) -0.0072(17) 0.0014(17)
C13 0.029(2) 0.033(2) 0.033(2) -0.0182(19) -0.0136(19) 0.0089(18)
C14 0.028(2) 0.031(2) 0.045(3) -0.023(2) -0.009(2) 0.0057(18)
C15 0.028(2) 0.023(2) 0.026(2) -0.0092(17) -0.0087(17) -0.0060(17)
C16 0.039(3) 0.021(2) 0.039(2) -0.0049(18) -0.014(2) -0.0099(18)
C17 0.036(3) 0.039(2) 0.033(2) -0.016(2) -0.014(2) -0.006(2)
C18 0.027(2) 0.033(2) 0.037(2) -0.0142(19) -0.0061(19) -0.0089(18)
C19 0.034(2) 0.021(2) 0.029(2) -0.0053(17) -0.0136(18) -0.0029(17)
C20 0.025(2) 0.026(2) 0.027(2) -0.0144(17) -0.0115(17) 0.0016(16)
C21 0.021(2) 0.026(2) 0.027(2) -0.0103(16) -0.0124(16) 0.0035(16)
C22 0.019(2) 0.0232(19) 0.027(2) -0.0077(16) -0.0096(16) 0.0000(16)
C23 0.020(2) 0.0234(19) 0.0229(19) -0.0078(16) -0.0110(16) 0.0027(15)
C24 0.0157(19) 0.027(2) 0.0205(18) -0.0074(16) -0.0075(15) 0.0012(15)
C25 0.0161(19) 0.0234(19) 0.026(2) -0.0079(16) -0.0098(16) 0.0016(15)
C26 0.024(2) 0.024(2) 0.032(2) -0.0119(17) -0.0123(17) -0.0015(16)
C27 0.0170(19) 0.0223(19) 0.0231(19) -0.0050(16) -0.0064(15) -0.0043(15)
C28 0.034(2) 0.039(2) 0.027(2) -0.0120(19) -0.0094(19) -0.007(2)
C29 0.035(3) 0.028(2) 0.038(2) -0.0059(19) -0.021(2) -0.0076(19)
C30 0.028(2) 0.024(2) 0.045(3) -0.0127(19) -0.007(2) -0.0056(18)
C31 0.021(2) 0.025(2) 0.026(2) -0.0121(17) -0.0088(16) 0.0034(16)
C32 0.034(3) 0.027(2) 0.039(2) -0.0137(19) -0.013(2) 0.0099(18)
C33 0.037(3) 0.040(3) 0.038(2) -0.020(2) -0.015(2) -0.002(2)
C34 0.022(2) 0.042(3) 0.048(3) -0.030(2) -0.005(2) 0.0033(19)
C35 0.026(2) 0.036(2) 0.024(2) -0.0140(18) -0.0134(17) 0.0031(18)
C36 0.027(2) 0.044(3) 0.051(3) -0.027(2) -0.013(2) 0.003(2)
C37 0.052(4) 0.055(3) 0.047(3) -0.020(3) 0.014(3) -0.016(3)
C38 0.129(7) 0.059(4) 0.082(5) -0.025(3) -0.085(5) 0.024(4)

loop_
_atom_site_label
_atom_site_type_symbol
_atom_site_thermal_displace_type
_atom_site_fract_x
_atom_site_fract_y
_atom_site_fract_z
_atom_site_occupancy
_atom_site_U_iso_or_equiv
_atom_site_calc_flag
_atom_site_refinement_flags
_atom_site_disorder_assembly
_atom_site_disorder_group
In1 In Uani 0.43223(2) 0.35896(2) 0.23442(2) 1.000 0.0169(1) d . . .
O1 O Uani 0.4276(2) 0.5329(2) 0.1708(2) 1.000 0.0227(8) d . . .
O2 O Uani 0.2658(3) 0.3678(2) 0.2067(2) 1.000 0.0261(8) d . . .
O3 O Uani 0.4381(3) 0.2759(2) 0.3768(2) 1.000 0.0396(10) d . . .
N1 N Uani 0.6356(3) 0.3776(3) 0.1204(2) 1.000 0.0195(9) d . . .
N2 N Uani 0.4577(3) 0.1876(3) 0.2096(2) 1.000 0.0202(9) d . . .
C1 C Uani 0.6410(4) 0.3007(3) 0.0666(3) 1.000 0.0273(12) d . . .
C2 C Uani 0.5899(3) 0.1852(3) 0.1451(3) 1.000 0.0233(11) d . . .
C3 C Uani 0.7296(4) 0.3488(4) 0.1729(3) 1.000 0.0304(12) d . . .
C4 C Uani 0.6621(4) 0.4940(3) 0.0399(3) 1.000 0.0223(11) d . . .
C5 C Uani 0.6453(4) 0.5831(3) 0.0833(3) 1.000 0.0214(11) d . . .
C6 C Uani 0.5233(4) 0.6017(3) 0.1436(3) 1.000 0.0215(11) d . . .
C7 C Uani 0.5043(4) 0.6975(3) 0.1701(3) 1.000 0.0200(11) d . . .
C8 C Uani 0.6099(4) 0.7630(3) 0.1410(3) 1.000 0.0219(11) d . . .
C9 C Uani 0.7321(4) 0.7417(3) 0.0875(3) 1.000 0.0222(11) d . . .
C10 C Uani 0.7469(4) 0.6516(3) 0.0575(3) 1.000 0.0226(11) d . . .
C11 C Uani 0.3716(4) 0.7306(3) 0.2239(3) 1.000 0.0234(11) d . . .
C12 C Uani 0.3110(4) 0.6412(3) 0.3334(3) 1.000 0.0277(12) d . . .
C13 C Uani 0.2874(4) 0.7449(4) 0.1601(3) 1.000 0.0297(12) d . . .
C14 C Uani 0.3741(4) 0.8417(4) 0.2361(4) 1.000 0.0333(14) d . . .
C15 C Uani 0.8422(4) 0.8176(3) 0.0634(3) 1.000 0.0253(12) d . . .
C16 C Uani 0.8186(4) 0.9390(3) 0.0004(3) 1.000 0.0341(14) d . . .
C17 C Uani 0.8508(4) 0.8107(4) 0.1661(3) 1.000 0.0340(14) d . . .
C18 C Uani 0.9681(4) 0.7831(4) 0.0011(3) 1.000 0.0326(12) d . . .
C19 C Uani 0.4317(4) 0.0877(3) 0.3097(3) 1.000 0.0283(12) d . . .
C20 C Uani 0.3704(4) 0.1827(3) 0.1567(3) 1.000 0.0239(12) d . . .
C21 C Uani 0.2335(4) 0.1850(3) 0.2197(3) 1.000 0.0237(12) d . . .
C22 C Uani 0.1870(4) 0.2802(3) 0.2417(3) 1.000 0.0232(11) d . . .
C23 C Uani 0.0573(4) 0.2851(3) 0.2975(3) 1.000 0.0216(11) d . . .
C24 C Uani -0.0197(4) 0.1936(3) 0.3269(3) 1.000 0.0213(11) d . . .
C25 C Uani 0.0247(4) 0.0959(3) 0.3090(3) 1.000 0.0217(11) d . . .
C26 C Uani 0.1517(4) 0.0939(3) 0.2548(3) 1.000 0.0253(12) d . . .
C27 C Uani -0.0675(4) -0.0020(3) 0.3474(3) 1.000 0.0218(11) d . . .
C28 C Uani -0.1379(4) -0.0408(4) 0.4648(3) 1.000 0.0331(12) d . . .
C29 C Uani -0.1643(4) 0.0343(4) 0.2922(3) 1.000 0.0326(14) d . . .
C30 C Uani 0.0001(4) -0.1032(3) 0.3256(4) 1.000 0.0336(14) d . . .
C31 C Uani 0.0048(4) 0.3882(3) 0.3224(3) 1.000 0.0233(12) d . . .
C32 C Uani 0.0287(4) 0.4933(3) 0.2215(3) 1.000 0.0337(14) d . . .
C33 C Uani 0.0676(4) 0.4046(4) 0.3912(4) 1.000 0.0357(16) d . . .
C34 C Uani -0.1368(4) 0.3762(4) 0.3806(4) 1.000 0.0354(16) d . . .
C35 C Uani 0.4501(4) 0.3055(4) 0.4540(3) 1.000 0.0266(12) d . . .
C36 C Uani 0.5314(4) 0.4136(4) 0.4033(4) 1.000 0.0380(16) d . . .
C37 C Uani 0.3200(5) 0.3253(5) 0.5215(4) 1.000 0.0588(19) d . . .
C38 C Uani 0.5107(8) 0.2079(5) 0.5161(5) 1.000 0.078(3) d . . .
H1AB H Uiso 0.59097 0.33126 0.01996 1.000 0.0330 c RU . .
H1A H Uiso 0.72905 0.29568 0.02366 1.000 0.0330 c RU . .
H2AB H Uiso 0.64143 0.15423 0.19052 1.000 0.0280 c RU . .
H2A H Uiso 0.59656 0.13525 0.10813 1.000 0.0280 c RU . .
H4AB H Uiso 0.74961 0.49920 -0.00835 1.000 0.0270 c RU . .
H3A H Uiso 0.81142 0.33980 0.12482 1.000 0.0460 c RU . .
H3B H Uiso 0.70354 0.27864 0.23394 1.000 0.0460 c RU . .
H3C H Uiso 0.73616 0.40881 0.19478 1.000 0.0460 c RU . .
H4A H Uiso 0.60572 0.50892 -0.00089 1.000 0.0270 c RU . .
H8 H Uiso 0.59781 0.82665 0.15896 1.000 0.0260 c RU . .
H10 H Uiso 0.82830 0.63626 0.01852 1.000 0.0270 c RU . .
H12A H Uiso 0.22474 0.66160 0.36413 1.000 0.0420 c RU . .
H12B H Uiso 0.35975 0.63662 0.37707 1.000 0.0420 c RU . .
H12C H Uiso 0.30987 0.56845 0.32875 1.000 0.0420 c RU . .
H13A H Uiso 0.32480 0.80212 0.09033 1.000 0.0450 c RU . .
H13B H Uiso 0.20413 0.76812 0.19424 1.000 0.0450 c RU . .
H13C H Uiso 0.27922 0.67368 0.15488 1.000 0.0450 c RU . .
H14A H Uiso 0.40789 0.90155 0.16733 1.000 0.0500 c RU . .
H14B H Uiso 0.42744 0.83521 0.27681 1.000 0.0500 c RU . .
H14C H Uiso 0.28855 0.85916 0.27193 1.000 0.0500 c RU . .
H16A H Uiso 0.89016 0.98698 -0.01732 1.000 0.0510 c RU . .
H16B H Uiso 0.74202 0.96417 0.04183 1.000 0.0510 c RU . .
H16C H Uiso 0.80876 0.94329 -0.06349 1.000 0.0510 c RU . .
H17A H Uiso 0.92180 0.85779 0.15115 1.000 0.0510 c RU . .
H17B H Uiso 0.86338 0.73295 0.20766 1.000 0.0510 c RU . .
H17C H Uiso 0.77284 0.83693 0.20492 1.000 0.0510 c RU . .
H18A H Uiso 0.96401 0.78685 -0.06456 1.000 0.0480 c RU . .
H18B H Uiso 0.98561 0.70647 0.04141 1.000 0.0480 c RU . .
H18C H Uiso 1.03528 0.83407 -0.01349 1.000 0.0480 c RU . .
H19A H Uiso 0.45116 0.01952 0.29511 1.000 0.0420 c RU . .
H19B H Uiso 0.34278 0.08519 0.35210 1.000 0.0420 c RU . .
H19C H Uiso 0.48396 0.09311 0.34735 1.000 0.0420 c RU . .
H20A H Uiso 0.38496 0.11331 0.14262 1.000 0.0280 c RU . .
H20B H Uiso 0.39002 0.24698 0.08902 1.000 0.0280 c RU . .
H24 H Uiso -0.10728 0.19749 0.36092 1.000 0.0260 c RU . .
H26 H Uiso 0.18432 0.02918 0.24098 1.000 0.0300 c RU . .
H28A H Uiso -0.18343 0.02189 0.48071 1.000 0.0500 c RU . .
H28B H Uiso -0.07765 -0.06753 0.50169 1.000 0.0500 c RU . .
H28C H Uiso -0.19773 -0.10171 0.48702 1.000 0.0500 c RU . .
H29A H Uiso -0.21064 0.09751 0.30651 1.000 0.0490 c RU . .
H29B H Uiso -0.22317 -0.02834 0.31759 1.000 0.0490 c RU . .
H29C H Uiso -0.12120 0.05691 0.21714 1.000 0.0490 c RU . .
H30A H Uiso 0.04479 -0.08094 0.25072 1.000 0.0500 c RU . .
H30B H Uiso -0.06182 -0.16306 0.34953 1.000 0.0500 c RU . .
H30C H Uiso 0.06030 -0.13027 0.36247 1.000 0.0500 c RU . .
H32A H Uiso 0.11923 0.50442 0.18292 1.000 0.0500 c RU . .
H32B H Uiso -0.00402 0.55868 0.23851 1.000 0.0500 c RU . .
H32C H Uiso -0.01385 0.48366 0.17873 1.000 0.0500 c RU . .
H33A H Uiso 0.15767 0.42039 0.35279 1.000 0.0530 c RU . .
H33B H Uiso 0.05534 0.33635 0.45398 1.000 0.0530 c RU . .
H33C H Uiso 0.02971 0.46747 0.41075 1.000 0.0530 c RU . .
H34A H Uiso -0.17955 0.36801 0.33735 1.000 0.0530 c RU . .
H34B H Uiso -0.16640 0.44290 0.39617 1.000 0.0530 c RU . .
H34C H Uiso -0.15517 0.30992 0.44556 1.000 0.0530 c RU . .
H36A H Uiso 0.60970 0.40580 0.35094 1.000 0.0570 c RU . .
H36B H Uiso 0.55077 0.42686 0.45666 1.000 0.0570 c RU . .
H36C H Uiso 0.48534 0.47683 0.37009 1.000 0.0570 c RU . .
H37A H Uiso 0.28084 0.38620 0.47831 1.000 0.0880 c RU . .
H37B H Uiso 0.32781 0.34561 0.57564 1.000 0.0880 c RU . .
H37C H Uiso 0.26765 0.25685 0.55396 1.000 0.0880 c RU . .
H38A H Uiso 0.59264 0.19561 0.47029 1.000 0.1170 c RU . .
H38B H Uiso 0.45676 0.14064 0.54707 1.000 0.1170 c RU . .
H38C H Uiso 0.52198 0.22400 0.57121 1.000 0.1170 c RU . .

loop_
_atom_type_symbol
_atom_type_description
_atom_type_scat_dispersion_real
_atom_type_scat_dispersion_imag
_atom_type_scat_source
C C 0.0033 0.0016 ' International Tables Vol C Tables 4.2.6.8 and 6.1.1.4'
H H 0.0000 0.0000 ' International Tables Vol C Tables 4.2.6.8 and 6.1.1.4'
In In -0.7276 1.3100 ' International Tables Vol C Tables 4.2.6.8 and 6.1.1.4'
N N 0.0061 0.0033 ' International Tables Vol C Tables 4.2.6.8 and 6.1.1.4'
O O 0.0106 0.0060 ' International Tables Vol C Tables 4.2.6.8 and 6.1.1.4'

loop_
_geom_angle_atom_site_label_1
_geom_angle_atom_site_label_2
_geom_angle_atom_site_label_3
_geom_angle
_geom_angle_site_symmetry_1
_geom_angle_site_symmetry_2
_geom_angle_site_symmetry_3
_geom_angle_publ_flag
O1 In1 O2 83.54(10) . . . yes
O1 In1 O3 121.87(11) . . . yes
O1 In1 N1 86.71(12) . . . yes
O1 In1 N2 148.49(10) . . . yes
O2 In1 O3 120.35(12) . . . yes
O2 In1 N1 129.04(11) . . . yes
O2 In1 N2 85.19(12) . . . yes
O3 In1 N1 107.18(13) . . . yes
O3 In1 N2 89.12(11) . . . yes
N1 In1 N2 77.83(13) . . . yes
In1 O1 C6 124.5(3) . . . yes
In1 O2 C22 124.9(3) . . . yes
In1 O3 C35 135.4(3) . . . yes
In1 N1 C1 105.0(3) . . . yes
In1 N1 C3 112.8(2) . . . yes
In1 N1 C4 110.6(3) . . . yes
C1 N1 C3 111.3(4) . . . yes
C1 N1 C4 107.7(3) . . . yes
C3 N1 C4 109.4(4) . . . yes
In1 N2 C2 107.1(3) . . . yes
In1 N2 C19 112.5(2) . . . yes
In1 N2 C20 109.2(3) . . . yes
C2 N2 C19 108.1(3) . . . yes
C2 N2 C20 111.1(3) . . . yes
C19 N2 C20 108.9(3) . . . yes
N1 C1 C2 110.6(3) . . . yes
N2 C2 C1 111.8(3) . . . yes
N1 C4 C5 114.2(3) . . . yes
C4 C5 C6 118.9(4) . . . no
C4 C5 C10 120.2(4) . . . no
C6 C5 C10 120.7(4) . . . no
O1 C6 C5 120.0(4) . . . yes
O1 C6 C7 121.2(4) . . . yes
C5 C6 C7 118.7(4) . . . no
C6 C7 C8 117.4(4) . . . no
C6 C7 C11 121.3(4) . . . no
C8 C7 C11 121.3(4) . . . no
C7 C8 C9 124.6(4) . . . no
C8 C9 C10 116.8(4) . . . no
C8 C9 C15 119.9(4) . . . no
C10 C9 C15 123.4(4) . . . no
C5 C10 C9 121.6(4) . . . no
C7 C11 C12 111.0(3) . . . no
C7 C11 C13 110.5(3) . . . no
C7 C11 C14 111.7(4) . . . no
C12 C11 C13 108.8(4) . . . no
C12 C11 C14 107.2(3) . . . no
C13 C11 C14 107.5(4) . . . no
C9 C15 C16 109.3(4) . . . no
C9 C15 C17 109.2(3) . . . no
C9 C15 C18 112.1(4) . . . no
C16 C15 C17 109.1(4) . . . no
C16 C15 C18 108.7(3) . . . no
C17 C15 C18 108.5(4) . . . no
N2 C20 C21 113.2(3) . . . yes
C20 C21 C22 119.7(4) . . . no
C20 C21 C26 120.7(4) . . . no
C22 C21 C26 119.6(4) . . . no
O2 C22 C21 119.3(4) . . . yes
O2 C22 C23 120.5(4) . . . yes
C21 C22 C23 120.2(4) . . . no
C22 C23 C24 117.3(4) . . . no
C22 C23 C31 121.0(4) . . . no
C24 C23 C31 121.7(4) . . . no
C23 C24 C25 123.7(4) . . . no
C24 C25 C26 117.3(4) . . . no
C24 C25 C27 119.8(4) . . . no
C26 C25 C27 123.0(4) . . . no
C21 C26 C25 121.8(4) . . . no
C25 C27 C28 111.0(4) . . . no
C25 C27 C29 110.0(4) . . . no
C25 C27 C30 111.8(4) . . . no
C28 C27 C29 108.3(4) . . . no
C28 C27 C30 107.8(4) . . . no
C29 C27 C30 107.8(4) . . . no
C23 C31 C32 110.3(3) . . . no
C23 C31 C33 109.8(4) . . . no
C23 C31 C34 111.9(4) . . . no
C32 C31 C33 109.6(4) . . . no
C32 C31 C34 107.4(4) . . . no
C33 C31 C34 107.7(4) . . . no
O3 C35 C36 110.0(3) . . . yes
O3 C35 C37 109.2(4) . . . yes
O3 C35 C38 105.7(4) . . . yes
C36 C35 C37 109.1(5) . . . no
C36 C35 C38 111.5(5) . . . no
C37 C35 C38 111.3(4) . . . no
N1 C1 H1AB 110.00 . . . no
N1 C1 H1A 110.00 . . . no
C2 C1 H1AB 109.00 . . . no
C2 C1 H1A 110.00 . . . no
H1AB C1 H1A 108.00 . . . no
N2 C2 H2AB 109.00 . . . no
N2 C2 H2A 109.00 . . . no
C1 C2 H2AB 109.00 . . . no
C1 C2 H2A 109.00 . . . no
H2AB C2 H2A 108.00 . . . no
N1 C3 H3A 109.00 . . . no
N1 C3 H3B 109.00 . . . no
N1 C3 H3C 109.00 . . . no
H3A C3 H3B 109.00 . . . no
H3A C3 H3C 109.00 . . . no
H3B C3 H3C 109.00 . . . no
N1 C4 H4AB 109.00 . . . no
N1 C4 H4A 109.00 . . . no
C5 C4 H4AB 109.00 . . . no
C5 C4 H4A 109.00 . . . no
H4AB C4 H4A 108.00 . . . no
C7 C8 H8 118.00 . . . no
C9 C8 H8 118.00 . . . no
C5 C10 H10 119.00 . . . no
C9 C10 H10 119.00 . . . no
C11 C12 H12A 109.00 . . . no
C11 C12 H12B 109.00 . . . no
C11 C12 H12C 109.00 . . . no
H12A C12 H12B 109.00 . . . no
H12A C12 H12C 109.00 . . . no
H12B C12 H12C 109.00 . . . no
C11 C13 H13A 109.00 . . . no
C11 C13 H13B 109.00 . . . no
C11 C13 H13C 109.00 . . . no
H13A C13 H13B 109.00 . . . no
H13A C13 H13C 109.00 . . . no
H13B C13 H13C 109.00 . . . no
C11 C14 H14A 109.00 . . . no
C11 C14 H14B 109.00 . . . no
C11 C14 H14C 109.00 . . . no
H14A C14 H14B 110.00 . . . no
H14A C14 H14C 110.00 . . . no
H14B C14 H14C 110.00 . . . no
C15 C16 H16A 109.00 . . . no
C15 C16 H16B 109.00 . . . no
C15 C16 H16C 109.00 . . . no
H16A C16 H16B 109.00 . . . no
H16A C16 H16C 109.00 . . . no
H16B C16 H16C 110.00 . . . no
C15 C17 H17A 109.00 . . . no
C15 C17 H17B 109.00 . . . no
C15 C17 H17C 110.00 . . . no
H17A C17 H17B 109.00 . . . no
H17A C17 H17C 109.00 . . . no
H17B C17 H17C 109.00 . . . no
C15 C18 H18A 109.00 . . . no
C15 C18 H18B 110.00 . . . no
C15 C18 H18C 109.00 . . . no
H18A C18 H18B 109.00 . . . no
H18A C18 H18C 109.00 . . . no
H18B C18 H18C 109.00 . . . no
N2 C19 H19A 109.00 . . . no
N2 C19 H19B 109.00 . . . no
N2 C19 H19C 109.00 . . . no
H19A C19 H19B 109.00 . . . no
H19A C19 H19C 110.00 . . . no
H19B C19 H19C 109.00 . . . no
N2 C20 H20A 109.00 . . . no
N2 C20 H20B 109.00 . . . no
C21 C20 H20A 109.00 . . . no
C21 C20 H20B 109.00 . . . no
H20A C20 H20B 108.00 . . . no
C23 C24 H24 118.00 . . . no
C25 C24 H24 118.00 . . . no
C21 C26 H26 119.00 . . . no
C25 C26 H26 119.00 . . . no
C27 C28 H28A 110.00 . . . no
C27 C28 H28B 110.00 . . . no
C27 C28 H28C 109.00 . . . no
H28A C28 H28B 110.00 . . . no
H28A C28 H28C 109.00 . . . no
H28B C28 H28C 109.00 . . . no
C27 C29 H29A 110.00 . . . no
C27 C29 H29B 109.00 . . . no
C27 C29 H29C 110.00 . . . no
H29A C29 H29B 109.00 . . . no
H29A C29 H29C 109.00 . . . no
H29B C29 H29C 109.00 . . . no
C27 C30 H30A 109.00 . . . no
C27 C30 H30B 109.00 . . . no
C27 C30 H30C 110.00 . . . no
H30A C30 H30B 109.00 . . . no
H30A C30 H30C 109.00 . . . no
H30B C30 H30C 109.00 . . . no
C31 C32 H32A 109.00 . . . no
C31 C32 H32B 110.00 . . . no
C31 C32 H32C 109.00 . . . no
H32A C32 H32B 109.00 . . . no
H32A C32 H32C 109.00 . . . no
H32B C32 H32C 109.00 . . . no
C31 C33 H33A 109.00 . . . no
C31 C33 H33B 109.00 . . . no
C31 C33 H33C 109.00 . . . no
H33A C33 H33B 110.00 . . . no
H33A C33 H33C 110.00 . . . no
H33B C33 H33C 109.00 . . . no
C31 C34 H34A 109.00 . . . no
C31 C34 H34B 109.00 . . . no
C31 C34 H34C 109.00 . . . no
H34A C34 H34B 110.00 . . . no
H34A C34 H34C 109.00 . . . no
H34B C34 H34C 110.00 . . . no
C35 C36 H36A 109.00 . . . no
C35 C36 H36B 109.00 . . . no
C35 C36 H36C 109.00 . . . no
H36A C36 H36B 110.00 . . . no
H36A C36 H36C 109.00 . . . no
H36B C36 H36C 109.00 . . . no
C35 C37 H37A 110.00 . . . no
C35 C37 H37B 109.00 . . . no
C35 C37 H37C 110.00 . . . no
H37A C37 H37B 109.00 . . . no
H37A C37 H37C 109.00 . . . no
H37B C37 H37C 109.00 . . . no
C35 C38 H38A 109.00 . . . no
C35 C38 H38B 109.00 . . . no
C35 C38 H38C 109.00 . . . no
H38A C38 H38B 109.00 . . . no
H38A C38 H38C 110.00 . . . no
H38B C38 H38C 110.00 . . . no

loop_
_geom_bond_atom_site_label_1
_geom_bond_atom_site_label_2
_geom_bond_distance
_geom_bond_site_symmetry_1
_geom_bond_site_symmetry_2
_geom_bond_publ_flag
In1 O1 2.082(3) . . yes
In1 O2 2.065(4) . . yes
In1 O3 1.987(3) . . yes
In1 N1 2.304(3) . . yes
In1 N2 2.375(4) . . yes
O1 C6 1.335(5) . . yes
O2 C22 1.347(5) . . yes
O3 C35 1.407(5) . . yes
N1 C1 1.499(6) . . yes
N1 C3 1.477(6) . . yes
N1 C4 1.494(5) . . yes
N2 C2 1.474(5) . . yes
N2 C19 1.496(5) . . yes
N2 C20 1.497(6) . . yes
C1 C2 1.513(6) . . no
C4 C5 1.505(6) . . no
C5 C6 1.415(6) . . no
C5 C10 1.392(7) . . no
C6 C7 1.425(6) . . no
C7 C8 1.393(7) . . no
C7 C11 1.540(6) . . no
C8 C9 1.394(6) . . no
C9 C10 1.388(6) . . no
C9 C15 1.540(7) . . no
C11 C12 1.539(6) . . no
C11 C13 1.530(7) . . no
C11 C14 1.535(7) . . no
C15 C16 1.535(6) . . no
C15 C17 1.539(6) . . no
C15 C18 1.534(7) . . no
C20 C21 1.510(6) . . no
C21 C22 1.405(6) . . no
C21 C26 1.403(6) . . no
C22 C23 1.422(6) . . no
C23 C24 1.393(6) . . no
C23 C31 1.534(6) . . no
C24 C25 1.404(6) . . no
C25 C26 1.386(7) . . no
C25 C27 1.537(6) . . no
C27 C28 1.534(6) . . no
C27 C29 1.531(7) . . no
C27 C30 1.537(6) . . no
C31 C32 1.539(6) . . no
C31 C33 1.535(7) . . no
C31 C34 1.527(7) . . no
C35 C36 1.540(7) . . no
C35 C37 1.526(8) . . no
C35 C38 1.506(9) . . no
C1 H1AB 0.9900 . . no
C1 H1A 0.9900 . . no
C2 H2AB 0.9900 . . no
C2 H2A 0.9900 . . no
C3 H3A 0.9800 . . no
C3 H3B 0.9800 . . no
C3 H3C 0.9800 . . no
C4 H4AB 0.9900 . . no
C4 H4A 0.9900 . . no
C8 H8 0.9500 . . no
C10 H10 0.9500 . . no
C12 H12A 0.9800 . . no
C12 H12B 0.9800 . . no
C12 H12C 0.9800 . . no
C13 H13A 0.9800 . . no
C13 H13B 0.9800 . . no
C13 H13C 0.9800 . . no
C14 H14A 0.9800 . . no
C14 H14B 0.9800 . . no
C14 H14C 0.9800 . . no
C16 H16A 0.9800 . . no
C16 H16B 0.9800 . . no
C16 H16C 0.9800 . . no
C17 H17A 0.9800 . . no
C17 H17B 0.9800 . . no
C17 H17C 0.9800 . . no
C18 H18A 0.9800 . . no
C18 H18B 0.9800 . . no
C18 H18C 0.9800 . . no
C19 H19A 0.9800 . . no
C19 H19B 0.9800 . . no
C19 H19C 0.9800 . . no
C20 H20A 0.9900 . . no
C20 H20B 0.9900 . . no
C24 H24 0.9500 . . no
C26 H26 0.9500 . . no
C28 H28A 0.9800 . . no
C28 H28B 0.9800 . . no
C28 H28C 0.9800 . . no
C29 H29A 0.9800 . . no
C29 H29B 0.9800 . . no
C29 H29C 0.9800 . . no
C30 H30A 0.9800 . . no
C30 H30B 0.9800 . . no
C30 H30C 0.9800 . . no
C32 H32A 0.9800 . . no
C32 H32B 0.9800 . . no
C32 H32C 0.9800 . . no
C33 H33A 0.9800 . . no
C33 H33B 0.9800 . . no
C33 H33C 0.9800 . . no
C34 H34A 0.9800 . . no
C34 H34B 0.9800 . . no
C34 H34C 0.9800 . . no
C36 H36A 0.9800 . . no
C36 H36B 0.9800 . . no
C36 H36C 0.9800 . . no
C37 H37A 0.9800 . . no
C37 H37B 0.9800 . . no
C37 H37C 0.9800 . . no
C38 H38A 0.9800 . . no
C38 H38B 0.9800 . . no
C38 H38C 0.9800 . . no

loop_
_geom_hbond_atom_site_label_D
_geom_hbond_atom_site_label_H
_geom_hbond_atom_site_label_A
_geom_hbond_distance_DH
_geom_hbond_distance_HA
_geom_hbond_distance_DA
_geom_hbond_angle_DHA
_geom_hbond_site_symmetry_A
_geom_hbond_publ_flag
C12 H12C O1 0.9800 2.4600 3.104(5) 123.00 . yes
C13 H13C O1 0.9800 2.3400 3.001(6) 124.00 . yes
C19 H19C O3 0.9800 2.5500 3.014(5) 109.00 . yes
C32 H32A O2 0.9800 2.3000 2.976(6) 125.00 . yes
C33 H33A O2 0.9800 2.4100 3.043(6) 122.00 . yes

loop_
_geom_torsion_atom_site_label_1
_geom_torsion_atom_site_label_2
_geom_torsion_atom_site_label_3
_geom_torsion_atom_site_label_4
_geom_torsion
_geom_torsion_site_symmetry_1
_geom_torsion_site_symmetry_2
_geom_torsion_site_symmetry_3
_geom_torsion_site_symmetry_4
_geom_torsion_publ_flag
O2 In1 O1 C6 -169.0(3) . . . . no
O3 In1 O1 C6 69.2(3) . . . . no
N1 In1 O1 C6 -39.1(3) . . . . no
N2 In1 O1 C6 -99.2(3) . . . . no
O1 In1 O2 C22 -170.0(3) . . . . no
O3 In1 O2 C22 -46.7(3) . . . . no
N1 In1 O2 C22 109.6(3) . . . . no
N2 In1 O2 C22 39.5(3) . . . . no
O1 In1 O3 C35 -6.1(5) . . . . no
O2 In1 O3 C35 -108.2(4) . . . . no
N1 In1 O3 C35 90.9(4) . . . . no
N2 In1 O3 C35 167.9(4) . . . . no
O1 In1 N1 C1 -128.8(2) . . . . no
O1 In1 N1 C3 109.9(3) . . . . no
O1 In1 N1 C4 -13.0(3) . . . . no
O2 In1 N1 C1 -49.9(3) . . . . no
O2 In1 N1 C3 -171.2(3) . . . . no
O2 In1 N1 C4 66.0(3) . . . . no
O3 In1 N1 C1 108.8(2) . . . . no
O3 In1 N1 C3 -12.5(3) . . . . no
O3 In1 N1 C4 -135.4(2) . . . . no
N2 In1 N1 C1 23.5(2) . . . . no
N2 In1 N1 C3 -97.8(3) . . . . no
N2 In1 N1 C4 139.4(3) . . . . no
O1 In1 N2 C2 67.7(3) . . . . no
O1 In1 N2 C19 -173.7(2) . . . . no
O1 In1 N2 C20 -52.7(3) . . . . no
O2 In1 N2 C2 137.0(2) . . . . no
O2 In1 N2 C19 -104.4(3) . . . . no
O2 In1 N2 C20 16.6(2) . . . . no
O3 In1 N2 C2 -102.4(2) . . . . no
O3 In1 N2 C19 16.1(3) . . . . no
O3 In1 N2 C20 137.2(2) . . . . no
N1 In1 N2 C2 5.4(2) . . . . no
N1 In1 N2 C19 123.9(3) . . . . no
N1 In1 N2 C20 -115.1(2) . . . . no
In1 O1 C6 C5 47.9(5) . . . . no
In1 O1 C6 C7 -135.0(3) . . . . no
In1 O2 C22 C21 -54.5(5) . . . . no
In1 O2 C22 C23 127.5(4) . . . . no
In1 O3 C35 C38 -152.4(4) . . . . no
In1 O3 C35 C36 -31.8(6) . . . . no
In1 O3 C35 C37 87.8(5) . . . . no
C3 N1 C4 C5 -65.7(5) . . . . no
C4 N1 C1 C2 -168.7(4) . . . . no
In1 N1 C1 C2 -50.9(4) . . . . no
C3 N1 C1 C2 71.4(4) . . . . no
C1 N1 C4 C5 173.2(4) . . . . no
In1 N1 C4 C5 59.1(4) . . . . no
C20 N2 C2 C1 84.7(4) . . . . no
C19 N2 C2 C1 -155.8(3) . . . . no
C2 N2 C20 C21 -180.0(3) . . . . no
C19 N2 C20 C21 61.1(4) . . . . no
In1 N2 C20 C21 -62.1(3) . . . . no
In1 N2 C2 C1 -34.5(3) . . . . no
N1 C1 C2 N2 60.5(4) . . . . no
N1 C4 C5 C10 118.3(4) . . . . no
N1 C4 C5 C6 -66.7(5) . . . . no
C4 C5 C6 O1 7.3(6) . . . . no
C6 C5 C10 C9 -1.6(6) . . . . no
C10 C5 C6 O1 -177.6(4) . . . . no
C10 C5 C6 C7 5.2(6) . . . . no
C4 C5 C10 C9 173.4(4) . . . . no
C4 C5 C6 C7 -169.8(4) . . . . no
O1 C6 C7 C8 178.3(4) . . . . no
O1 C6 C7 C11 -4.6(6) . . . . no
C5 C6 C7 C11 172.5(4) . . . . no
C5 C6 C7 C8 -4.6(6) . . . . no
C8 C7 C11 C13 121.3(4) . . . . no
C6 C7 C11 C12 65.2(5) . . . . no
C8 C7 C11 C12 -117.9(4) . . . . no
C11 C7 C8 C9 -176.6(4) . . . . no
C6 C7 C11 C14 -175.2(4) . . . . no
C8 C7 C11 C14 1.8(5) . . . . no
C6 C7 C11 C13 -55.6(5) . . . . no
C6 C7 C8 C9 0.4(6) . . . . no
C7 C8 C9 C15 -177.6(4) . . . . no
C7 C8 C9 C10 3.2(6) . . . . no
C8 C9 C10 C5 -2.6(6) . . . . no
C15 C9 C10 C5 178.2(4) . . . . no
C8 C9 C15 C17 61.7(5) . . . . no
C10 C9 C15 C18 1.1(6) . . . . no
C8 C9 C15 C16 -57.6(5) . . . . no
C10 C9 C15 C17 -119.1(4) . . . . no
C10 C9 C15 C16 121.7(4) . . . . no
C8 C9 C15 C18 -178.1(4) . . . . no
N2 C20 C21 C26 -117.0(4) . . . . no
N2 C20 C21 C22 64.3(5) . . . . no
C26 C21 C22 O2 -179.2(4) . . . . no
C26 C21 C22 C23 -1.2(6) . . . . no
C20 C21 C26 C25 -177.3(4) . . . . no
C22 C21 C26 C25 1.5(6) . . . . no
C20 C21 C22 O2 -0.5(6) . . . . no
C20 C21 C22 C23 177.6(4) . . . . no
C21 C22 C23 C31 179.9(4) . . . . no
O2 C22 C23 C24 177.0(4) . . . . no
O2 C22 C23 C31 -2.1(6) . . . . no
C21 C22 C23 C24 -1.1(6) . . . . no
C22 C23 C24 C25 3.2(6) . . . . no
C31 C23 C24 C25 -177.7(4) . . . . no
C22 C23 C31 C32 59.2(5) . . . . no
C24 C23 C31 C33 119.4(5) . . . . no
C24 C23 C31 C34 -0.2(6) . . . . no
C22 C23 C31 C33 -61.7(5) . . . . no
C22 C23 C31 C34 178.8(4) . . . . no
C24 C23 C31 C32 -119.8(4) . . . . no
C23 C24 C25 C26 -3.0(6) . . . . no
C23 C24 C25 C27 178.2(4) . . . . no
C24 C25 C26 C21 0.5(6) . . . . no
C24 C25 C27 C30 -176.9(4) . . . . no
C26 C25 C27 C28 124.7(4) . . . . no
C26 C25 C27 C29 -115.4(5) . . . . no
C26 C25 C27 C30 4.3(6) . . . . no
C27 C25 C26 C21 179.3(4) . . . . no
C24 C25 C27 C28 -56.5(5) . . . . no
C24 C25 C27 C29 63.3(5) . . . . no

loop_
_publcif_info_exptl_table_extra_item
?

loop_
_publcif_info_exptl_table_header_item
?
